data_7009956
loop_
_publ_author_name
'Madureira, Jo\~ao'
'Santos, Teresa M.'
'Goodfellow, Brian J.'
'Lucena, M\'onica'
'Pedrosa de Jesus, J\'ulio'
'Santana-Marques, Maria G.'
'Drew, Michael G. B.'
'F\'elix, V\'itor'

_publ_section_title
;
 Structural characterisation of new RuII[9]aneS3 polypyridylic
 complexes&#x200A;&#x2020;
;
_journal_issue 23
_journal_name_full 'Journal of the Chemical Society, Dalton Transactions'
_journal_page_first 4422
_journal_paper_doi 10.1039/b004752j
_journal_year 2000
_chemical_formula_sum 'C21 H23 Cl F6 N3 P Ru S3'
_chemical_formula_weight 695.09
_chemical_name_systematic
; 
 ? 
;
_space_group_IT_number 61
_symmetry_cell_setting orthorhombic
_symmetry_space_group_name_Hall '-P 2ac 2ab'
_symmetry_space_group_name_H-M 'P b c a'
_atom_sites_solution_hydrogens geom
_atom_sites_solution_primary direct
_atom_sites_solution_secondary difmap
_audit_creation_method SHELXL-97
_cell_angle_alpha 90.00
_cell_angle_beta 90.00
_cell_angle_gamma 90.00
_cell_formula_units_Z 8
_cell_length_a 14.866(17)
_cell_length_b 17.311(20)
_cell_length_c 20.639(24)
_cell_measurement_temperature 293(2)
_cell_volume 5311(11)
_computing_structure_refinement 'SHELXL-97 (Sheldrick, 1997)'
_computing_structure_solution 'SHELXS-97 (Sheldrick, 1990)'
_diffrn_ambient_temperature 293(2)
_diffrn_measured_fraction_theta_full 0.884
_diffrn_measured_fraction_theta_max 0.884
_diffrn_radiation_monochromator graphite
_diffrn_radiation_source 'fine-focus sealed tube'
_diffrn_radiation_type MoK\a
_diffrn_radiation_wavelength 0.71073
_diffrn_reflns_av_R_equivalents 0.0369
_diffrn_reflns_av_sigmaI/netI 0.0347
_diffrn_reflns_limit_h_max 18
_diffrn_reflns_limit_h_min 0
_diffrn_reflns_limit_k_max 21
_diffrn_reflns_limit_k_min -21
_diffrn_reflns_limit_l_max 25
_diffrn_reflns_limit_l_min -25
_diffrn_reflns_number 16364
_diffrn_reflns_theta_full 25.96
_diffrn_reflns_theta_max 25.96
_diffrn_reflns_theta_min 2.40
_exptl_absorpt_coefficient_mu 1.046
_exptl_crystal_density_diffrn 1.739
_exptl_crystal_density_method 'not measured'
_exptl_crystal_F_000 2784
_refine_diff_density_max 1.073
_refine_diff_density_min -0.931
_refine_diff_density_rms 0.104
_refine_ls_extinction_coef 0.00056(13)
_refine_ls_extinction_expression Fc^*^=kFc[1+0.001xFc^2^\l^3^/sin(2\q)]^-1/4^
_refine_ls_extinction_method SHELXL
_refine_ls_goodness_of_fit_ref 1.102
_refine_ls_hydrogen_treatment mixed
_refine_ls_matrix_type full
_refine_ls_number_parameters 326
_refine_ls_number_reflns 5069
_refine_ls_number_restraints 0
_refine_ls_restrained_S_all 1.102
_refine_ls_R_factor_all 0.0742
_refine_ls_R_factor_gt 0.0462
_refine_ls_shift/su_max 0.001
_refine_ls_shift/su_mean 0.000
_refine_ls_structure_factor_coef Fsqd
_refine_ls_weighting_details 'w=1/[\s^2^(Fo^2^)+(0.0600P)^2^+9.5828P] where P=(Fo^2^+2Fc^2^)/3'
_refine_ls_weighting_scheme calc
_refine_ls_wR_factor_gt 0.1132
_refine_ls_wR_factor_ref 0.1249
_reflns_number_gt 3735
_reflns_number_total 5069
_reflns_threshold_expression >2sigma(I)
_cod_data_source_file b004752j.txt
_cod_data_source_block '[Ru([9]aneS3)(tpy)Cl]PF6'
_cod_depositor_comments
;
The following automatic conversions were performed:
'_symmetry_cell_setting' value 'Orthorhombic' changed to 'orthorhombic'
according to '/home/saulius/struct/CIF-dictionaries/cif_core.dic'
dictionary named 'cif_core.dic' version 2.4.1 from 2010-06-29.

Automatic conversion script
Id: cif_fix_enum 1527 2010-12-29 10:47:43Z saulius 

The following automatic conversions were performed:

'_refine_ls_weighting_scheme' value 'calc
w=1/[\s^2^(Fo^2^)+(0.0600P)^2^+9.5828P] where P=(Fo^2^+2Fc^2^)/3' was
changed to 'calc'. New tag '_refine_ls_weighting_details' was
created. The value of the new tag was set to
'w=1/[\s^2^(Fo^2^)+(0.0600P)^2^+9.5828P] where P=(Fo^2^+2Fc^2^)/3'.

Automatic conversion script
Id: cif_fix_values 3143 2015-03-26 13:38:13Z robertas 
;
_cod_original_sg_symbol_H-M Pbca
_cod_database_code 7009956

loop_
_symmetry_equiv_pos_as_xyz
'x, y, z'
'-x, y+1/2, -z+1/2'
'x+1/2, -y+1/2, -z'
'-x+1/2, -y, z+1/2'
'-x, -y, -z'
'x, -y-1/2, z-1/2'
'-x-1/2, y-1/2, z'
'x-1/2, y, -z-1/2'

loop_
_atom_site_label
_atom_site_type_symbol
_atom_site_fract_x
_atom_site_fract_y
_atom_site_fract_z
_atom_site_U_iso_or_equiv
_atom_site_adp_type
_atom_site_occupancy
_atom_site_calc_flag
_atom_site_refinement_flags
_atom_site_disorder_assembly
_atom_site_disorder_group
Ru Ru 0.38934(2) 0.03336(2) 0.293595(16) 0.02596(14) Uani 1 d . . .
S1 S 0.28943(8) -0.01880(8) 0.36512(6) 0.0406(3) Uani 1 d . . .
C2 C 0.2161(6) 0.0592(5) 0.3899(4) 0.104(3) Uani 1 d . . .
H2A H 0.1573 0.0499 0.3711 0.125 Uiso 1 calc R . .
H2B H 0.2094 0.0565 0.4366 0.125 Uiso 1 calc R . .
C3 C 0.2420(5) 0.1343(4) 0.3739(5) 0.102(3) Uani 1 d . . .
H3A H 0.2717 0.1563 0.4115 0.122 Uiso 1 calc R . .
H3B H 0.1877 0.1641 0.3667 0.122 Uiso 1 calc R . .
S4 S 0.31562(9) 0.14934(7) 0.30406(7) 0.0451(3) Uani 1 d . . .
C5 C 0.2343(8) 0.1531(4) 0.2400(5) 0.144(5) Uani 1 d . . .
H5A H 0.1752 0.1540 0.2599 0.173 Uiso 1 calc R . .
H5B H 0.2419 0.2022 0.2180 0.173 Uiso 1 calc R . .
C6 C 0.2331(4) 0.0976(4) 0.1940(3) 0.0620(17) Uani 1 d . . .
H6A H 0.2607 0.1188 0.1554 0.074 Uiso 1 calc R . .
H6B H 0.1706 0.0871 0.1836 0.074 Uiso 1 calc R . .
S7 S 0.28785(7) 0.00468(7) 0.21119(5) 0.0326(3) Uani 1 d . . .
C8 C 0.1970(4) -0.0489(4) 0.2511(3) 0.0575(16) Uani 1 d . . .
H8A H 0.1441 -0.0161 0.2520 0.069 Uiso 1 calc R . .
H8B H 0.1827 -0.0934 0.2244 0.069 Uiso 1 calc R . .
C9 C 0.2134(5) -0.0749(5) 0.3142(3) 0.090(3) Uani 1 d . . .
H9A H 0.2371 -0.1270 0.3113 0.108 Uiso 1 calc R . .
H9B H 0.1560 -0.0782 0.3364 0.108 Uiso 1 calc R . .
N11 N 0.4819(2) 0.0554(2) 0.36766(18) 0.0334(9) Uani 1 d . . .
C12 C 0.4999(3) 0.1247(3) 0.3945(2) 0.0418(12) Uani 1 d . . .
H12 H 0.4701 0.1681 0.3789 0.050 Uiso 1 calc R . .
C13 C 0.5609(4) 0.1337(3) 0.4443(2) 0.0493(13) Uani 1 d . . .
H13 H 0.5711 0.1822 0.4622 0.059 Uiso 1 calc R . .
C14 C 0.6064(4) 0.0704(4) 0.4670(2) 0.0523(15) Uani 1 d . . .
H14 H 0.6479 0.0755 0.5005 0.063 Uiso 1 calc R . .
C15 C 0.5899(3) -0.0015(3) 0.4395(2) 0.0461(13) Uani 1 d . . .
H15 H 0.6203 -0.0451 0.4542 0.055 Uiso 1 calc R . .
C16 C 0.5273(3) -0.0072(3) 0.3900(2) 0.0357(11) Uani 1 d . . .
N21 N 0.4634(2) -0.0733(2) 0.29767(17) 0.0282(8) Uani 1 d . . .
C22 C 0.5087(3) -0.0809(3) 0.3553(2) 0.0338(10) Uani 1 d . . .
C23 C 0.5388(4) -0.1510(3) 0.3782(3) 0.0501(14) Uani 1 d . . .
H23 H 0.5681 -0.1542 0.4180 0.060 Uiso 1 calc R . .
C24 C 0.5248(4) -0.2165(3) 0.3415(3) 0.0581(16) Uani 1 d . . .
H24 H 0.5416 -0.2649 0.3571 0.070 Uiso 1 calc R . .
C25 C 0.4858(4) -0.2090(3) 0.2817(3) 0.0512(14) Uani 1 d . . .
H25 H 0.4791 -0.2522 0.2554 0.061 Uiso 1 calc R . .
C26 C 0.4560(3) -0.1369(3) 0.2598(2) 0.0355(10) Uani 1 d . . .
N31 N 0.3493(4) -0.1804(3) 0.1819(2) 0.0566(13) Uani 1 d . . .
C32 C 0.4173(3) -0.1323(3) 0.1937(2) 0.0360(11) Uani 1 d . . .
C33 C 0.4545(4) -0.0854(3) 0.1466(3) 0.0472(13) Uani 1 d . . .
H33 H 0.5020 -0.0525 0.1564 0.057 Uiso 1 calc R . .
C34 C 0.4198(5) -0.0884(4) 0.0844(3) 0.0612(16) Uani 1 d . . .
H34 H 0.4443 -0.0583 0.0515 0.073 Uiso 1 calc R . .
C35 C 0.3491(5) -0.1364(4) 0.0723(3) 0.076(2) Uani 1 d . . .
H35 H 0.3238 -0.1388 0.0312 0.091 Uiso 1 calc R . .
C36 C 0.3160(5) -0.1806(4) 0.1214(3) 0.073(2) Uani 1 d . . .
H36 H 0.2675 -0.2129 0.1126 0.088 Uiso 1 calc R . .
Cl Cl 0.49451(8) 0.09126(7) 0.21733(6) 0.0412(3) Uani 1 d . . .
P P 0.14980(11) -0.19108(9) 0.48740(7) 0.0524(4) Uani 1 d . . .
F1 F 0.1442(3) -0.1011(2) 0.4736(2) 0.0860(12) Uani 1 d . . .
F2 F 0.1140(3) -0.2078(2) 0.41654(18) 0.0923(14) Uani 1 d . . .
F3 F 0.0503(3) -0.1908(3) 0.5139(2) 0.1013(15) Uani 1 d . . .
F4 F 0.1554(3) -0.2832(2) 0.50031(19) 0.0805(11) Uani 1 d . . .
F5 F 0.1858(4) -0.1766(3) 0.55803(19) 0.1076(16) Uani 1 d . . .
F6 F 0.2502(3) -0.1928(3) 0.4606(2) 0.0985(14) Uani 1 d . . .

loop_
_atom_site_aniso_label
_atom_site_aniso_U_11
_atom_site_aniso_U_22
_atom_site_aniso_U_33
_atom_site_aniso_U_23
_atom_site_aniso_U_13
_atom_site_aniso_U_12
Ru 0.0219(2) 0.0261(2) 0.0299(2) 0.00135(14) -0.00414(15) -0.00010(13)
S1 0.0311(6) 0.0582(8) 0.0325(6) 0.0071(5) 0.0006(5) -0.0012(6)
C2 0.144(8) 0.101(6) 0.069(4) 0.020(4) 0.063(5) 0.061(6)
C3 0.081(5) 0.066(5) 0.158(8) -0.046(5) 0.070(6) -0.006(4)
S4 0.0384(7) 0.0327(7) 0.0642(9) -0.0072(6) -0.0091(6) 0.0079(5)
C5 0.210(11) 0.058(5) 0.165(9) -0.033(5) -0.145(9) 0.070(6)
C6 0.067(4) 0.059(4) 0.060(4) 0.007(3) -0.029(3) 0.021(3)
S7 0.0257(6) 0.0408(7) 0.0312(6) 0.0016(5) -0.0054(5) 0.0003(5)
C8 0.051(3) 0.073(4) 0.048(3) -0.003(3) 0.000(3) -0.031(3)
C9 0.073(5) 0.132(7) 0.065(4) 0.029(4) -0.014(4) -0.070(5)
N11 0.0284(19) 0.041(2) 0.0308(19) -0.0048(17) -0.0020(17) -0.0030(17)
C12 0.042(3) 0.040(3) 0.043(3) -0.008(2) -0.007(2) -0.003(2)
C13 0.049(3) 0.058(4) 0.040(3) -0.013(3) -0.004(3) -0.014(3)
C14 0.045(3) 0.077(4) 0.035(3) -0.002(3) -0.011(2) -0.021(3)
C15 0.044(3) 0.057(3) 0.038(3) 0.008(2) -0.010(2) -0.006(2)
C16 0.033(2) 0.039(3) 0.035(2) 0.005(2) 0.000(2) -0.001(2)
N21 0.0210(17) 0.030(2) 0.0337(19) 0.0034(15) -0.0017(16) -0.0025(15)
C22 0.028(2) 0.039(3) 0.034(2) 0.0065(19) -0.004(2) 0.0028(19)
C23 0.053(3) 0.047(3) 0.051(3) 0.015(3) -0.017(3) 0.011(3)
C24 0.073(4) 0.036(3) 0.065(4) 0.005(3) -0.019(3) 0.014(3)
C25 0.063(4) 0.033(3) 0.058(3) -0.004(2) -0.015(3) 0.005(3)
C26 0.037(3) 0.029(2) 0.040(3) 0.002(2) -0.005(2) -0.001(2)
N31 0.070(3) 0.046(3) 0.053(3) 0.003(2) -0.022(3) -0.019(3)
C32 0.038(3) 0.029(2) 0.041(3) -0.007(2) -0.006(2) 0.002(2)
C33 0.041(3) 0.051(3) 0.050(3) -0.004(2) 0.001(3) -0.003(2)
C34 0.075(4) 0.071(4) 0.038(3) 0.002(3) 0.007(3) 0.006(3)
C35 0.101(6) 0.085(5) 0.041(3) -0.009(3) -0.015(4) -0.004(4)
C36 0.092(5) 0.062(4) 0.065(4) -0.001(3) -0.038(4) -0.026(4)
Cl 0.0326(6) 0.0360(6) 0.0551(7) 0.0097(5) 0.0039(5) -0.0044(5)
P 0.0578(9) 0.0576(9) 0.0419(8) 0.0112(6) -0.0048(7) -0.0108(7)
F1 0.126(3) 0.049(2) 0.083(3) 0.0081(19) 0.007(3) -0.008(2)
F2 0.138(4) 0.086(3) 0.053(2) 0.005(2) -0.030(2) -0.019(3)
F3 0.071(3) 0.114(4) 0.119(4) 0.039(3) 0.019(3) 0.007(3)
F4 0.094(3) 0.065(2) 0.082(3) 0.026(2) 0.003(2) -0.007(2)
F5 0.140(4) 0.126(4) 0.057(2) -0.013(2) -0.040(3) 0.016(3)
F6 0.068(3) 0.094(3) 0.134(4) -0.008(3) 0.025(3) -0.020(2)

loop_
_atom_type_symbol
_atom_type_description
_atom_type_scat_dispersion_real
_atom_type_scat_dispersion_imag
_atom_type_scat_source
C C 0.0033 0.0016 'International Tables Vol C Tables 4.2.6.8 and 6.1.1.4'
H H 0.0000 0.0000 'International Tables Vol C Tables 4.2.6.8 and 6.1.1.4'
N N 0.0061 0.0033 'International Tables Vol C Tables 4.2.6.8 and 6.1.1.4'
Ru Ru -1.2594 0.8363 'International Tables Vol C Tables 4.2.6.8 and 6.1.1.4'
S S 0.1246 0.1234 'International Tables Vol C Tables 4.2.6.8 and 6.1.1.4'
F F 0.0171 0.0103 'International Tables Vol C Tables 4.2.6.8 and 6.1.1.4'
Cl Cl 0.1484 0.1585 'International Tables Vol C Tables 4.2.6.8 and 6.1.1.4'
P P 0.1023 0.0942 'International Tables Vol C Tables 4.2.6.8 and 6.1.1.4'

loop_
_geom_angle_atom_site_label_1
_geom_angle_atom_site_label_2
_geom_angle_atom_site_label_3
_geom_angle
_geom_angle_site_symmetry_1
_geom_angle_site_symmetry_3
_geom_angle_publ_flag
N11 Ru N21 77.96(15) . . ?
N11 Ru S1 91.58(14) . . ?
N21 Ru S1 88.19(12) . . ?
N11 Ru S4 94.90(12) . . ?
N21 Ru S4 172.06(10) . . ?
S1 Ru S4 88.54(8) . . ?
N11 Ru S7 178.17(11) . . ?
N21 Ru S7 100.22(11) . . ?
S1 Ru S7 88.08(10) . . ?
S4 Ru S7 86.90(7) . . ?
N11 Ru Cl 88.56(14) . . ?
N21 Ru Cl 92.85(11) . . ?
S1 Ru Cl 178.96(5) . . ?
S4 Ru Cl 90.42(8) . . ?
S7 Ru Cl 91.81(9) . . ?
C2 S1 C9 100.8(5) . . ?
C2 S1 Ru 106.3(3) . . ?
C9 S1 Ru 104.0(2) . . ?
C3 C2 S1 117.5(6) . . ?
C2 C3 S4 119.0(5) . . ?
C5 S4 C3 100.6(6) . . ?
C5 S4 Ru 106.5(2) . . ?
C3 S4 Ru 103.6(3) . . ?
C6 C5 S4 120.1(5) . . ?
C5 C6 S7 118.8(5) . . ?
C8 S7 C6 101.7(3) . . ?
C8 S7 Ru 104.9(2) . . ?
C6 S7 Ru 104.0(2) . . ?
C9 C8 S7 116.9(4) . . ?
C8 C9 S1 118.2(5) . . ?
C12 N11 C16 118.1(4) . . ?
C12 N11 Ru 126.4(3) . . ?
C16 N11 Ru 115.4(3) . . ?
N11 C12 C13 122.5(5) . . ?
C14 C13 C12 119.3(5) . . ?
C13 C14 C15 119.3(5) . . ?
C16 C15 C14 118.9(5) . . ?
N11 C16 C15 121.8(5) . . ?
N11 C16 C22 115.4(4) . . ?
C15 C16 C22 122.7(4) . . ?
C26 N21 C22 117.5(4) . . ?
C26 N21 Ru 129.3(3) . . ?
C22 N21 Ru 111.6(3) . . ?
N21 C22 C23 122.8(5) . . ?
N21 C22 C16 115.2(4) . . ?
C23 C22 C16 122.0(4) . . ?
C22 C23 C24 119.2(5) . . ?
C25 C24 C23 118.7(5) . . ?
C24 C25 C26 120.7(5) . . ?
N21 C26 C25 120.8(4) . . ?
N21 C26 C32 121.2(4) . . ?
C25 C26 C32 117.9(4) . . ?
C32 N31 C36 116.9(5) . . ?
N31 C32 C33 122.8(5) . . ?
N31 C32 C26 115.4(4) . . ?
C33 C32 C26 121.6(4) . . ?
C32 C33 C34 118.8(5) . . ?
C35 C34 C33 118.6(6) . . ?
C36 C35 C34 119.1(6) . . ?
N31 C36 C35 123.8(6) . . ?
F5 P F3 89.9(3) . . ?
F5 P F2 178.6(3) . . ?
F3 P F2 90.3(3) . . ?
F5 P F1 91.6(3) . . ?
F3 P F1 90.6(3) . . ?
F2 P F1 89.8(2) . . ?
F5 P F6 90.3(3) . . ?
F3 P F6 179.1(3) . . ?
F2 P F6 89.5(3) . . ?
F1 P F6 90.3(2) . . ?
F5 P F4 89.2(3) . . ?
F3 P F4 89.6(2) . . ?
F2 P F4 89.4(2) . . ?
F1 P F4 179.1(2) . . ?
F6 P F4 89.5(2) . . ?

loop_
_geom_bond_atom_site_label_1
_geom_bond_atom_site_label_2
_geom_bond_distance
_geom_bond_site_symmetry_2
_geom_bond_publ_flag
Ru N11 2.092(4) . ?
Ru N21 2.152(4) . ?
Ru S1 2.280(2) . ?
Ru S4 2.297(2) . ?
Ru S7 2.327(2) . ?
Ru Cl 2.434(2) . ?
S1 C2 1.808(7) . ?
S1 C9 1.824(7) . ?
C2 C3 1.396(10) . ?
C3 S4 1.828(8) . ?
S4 C5 1.793(7) . ?
C5 C6 1.350(9) . ?
C6 S7 1.837(6) . ?
S7 C8 1.833(5) . ?
C8 C9 1.400(8) . ?
N11 C12 1.348(6) . ?
N11 C16 1.358(6) . ?
C12 C13 1.379(7) . ?
C13 C14 1.370(8) . ?
C14 C15 1.389(8) . ?
C15 C16 1.386(7) . ?
C16 C22 1.489(7) . ?
N21 C26 1.355(6) . ?
N21 C22 1.373(6) . ?
C22 C23 1.377(7) . ?
C23 C24 1.379(8) . ?
C24 C25 1.371(8) . ?
C25 C26 1.399(7) . ?
C26 C32 1.483(7) . ?
N31 C32 1.333(6) . ?
N31 C36 1.342(8) . ?
C32 C33 1.381(7) . ?
C33 C34 1.384(8) . ?
C34 C35 1.363(9) . ?
C35 C36 1.363(9) . ?
P F5 1.573(4) . ?
P F3 1.576(5) . ?
P F2 1.583(4) . ?
P F1 1.585(4) . ?
P F6 1.593(5) . ?
P F4 1.619(4) . ?
